data_7236005
loop_
_publ_author_name
'Gabr, Moustafa T.'
'Pigge, F. Christopher'

_publ_section_title
;
 Synthesis and aggregation-induced emission properties of pyridine and
 pyridinium analogues of tetraphenylethylene
;
_journal_issue 110
_journal_name_full 'RSC Advances'
_journal_page_first 90226
_journal_paper_doi 10.1039/C5RA18724A
_journal_volume 5
_journal_year 2015
_chemical_formula_sum 'C24 H18 N2'
_chemical_formula_weight 334.40
_space_group_IT_number 2
_space_group_name_Hall '-P 1'
_space_group_name_H-M_alt 'P -1'
_symmetry_cell_setting triclinic
_symmetry_space_group_name_H-M 'P -1'
_atom_sites_solution_hydrogens geom
_atom_sites_solution_primary direct
_atom_sites_solution_secondary difmap
_audit_creation_method SHELXL-97
_audit_update_record
;
2015-09-02 deposited with the CCDC.
2015-10-14 downloaded from the CCDC.
;
_cell_angle_alpha 68.944(5)
_cell_angle_beta 80.486(5)
_cell_angle_gamma 86.159(5)
_cell_formula_units_Z 2
_cell_length_a 9.0727(9)
_cell_length_b 9.4508(9)
_cell_length_c 11.5627(12)
_cell_measurement_reflns_used 3799
_cell_measurement_temperature 190(2)
_cell_measurement_theta_max 27.88
_cell_measurement_theta_min 1.00
_cell_volume 912.48(16)
_computing_structure_refinement 'SHELXL-97 (Sheldrick, 1997)'
_computing_structure_solution 'SHELXS-97 (Sheldrick, 1990)'
_diffrn_ambient_temperature 190(2)
_diffrn_measured_fraction_theta_full 0.988
_diffrn_measured_fraction_theta_max 0.988
_diffrn_measurement_device_type Enraf-Nonius
_diffrn_radiation_monochromator graphite
_diffrn_radiation_source 'fine-focus sealed tube'
_diffrn_radiation_type MoK\a
_diffrn_radiation_wavelength 0.71073
_diffrn_reflns_av_R_equivalents 0.0527
_diffrn_reflns_av_sigmaI/netI 0.0901
_diffrn_reflns_limit_h_max 11
_diffrn_reflns_limit_h_min -11
_diffrn_reflns_limit_k_max 12
_diffrn_reflns_limit_k_min -11
_diffrn_reflns_limit_l_max 15
_diffrn_reflns_limit_l_min -15
_diffrn_reflns_number 7909
_diffrn_reflns_theta_full 27.84
_diffrn_reflns_theta_max 27.84
_diffrn_reflns_theta_min 2.74
_exptl_absorpt_coefficient_mu 0.072
_exptl_absorpt_correction_T_max 0.9929
_exptl_absorpt_correction_T_min 0.9837
_exptl_absorpt_correction_type multi-scan
_exptl_absorpt_process_details 'SADABS (Sheldrick, 2010)'
_exptl_crystal_colour colorless
_exptl_crystal_density_diffrn 1.217
_exptl_crystal_density_method 'not measured'
_exptl_crystal_description 'colorless irregular prism'
_exptl_crystal_F_000 352
_exptl_crystal_size_max 0.23
_exptl_crystal_size_mid 0.20
_exptl_crystal_size_min 0.10
_refine_diff_density_max 0.282
_refine_diff_density_min -0.230
_refine_diff_density_rms 0.063
_refine_ls_extinction_coef 0.240(16)
_refine_ls_extinction_expression Fc^*^=kFc[1+0.001xFc^2^\l^3^/sin(2\q)]^-1/4^
_refine_ls_extinction_method SHELXL
_refine_ls_goodness_of_fit_ref 0.925
_refine_ls_hydrogen_treatment mixed
_refine_ls_matrix_type full
_refine_ls_number_parameters 236
_refine_ls_number_reflns 4294
_refine_ls_number_restraints 0
_refine_ls_restrained_S_all 0.925
_refine_ls_R_factor_all 0.1284
_refine_ls_R_factor_gt 0.0577
_refine_ls_shift/su_max 0.000
_refine_ls_shift/su_mean 0.000
_refine_ls_structure_factor_coef Fsqd
_refine_ls_weighting_details 'calc w=1/[\s^2^(Fo^2^)+(0.0956P)^2^+0.0000P] where P=(Fo^2^+2Fc^2^)/3'
_refine_ls_weighting_scheme calc
_refine_ls_wR_factor_gt 0.1292
_refine_ls_wR_factor_ref 0.1653
_reflns_number_gt 2351
_reflns_number_total 4294
_reflns_threshold_expression >2sigma(I)
_cod_data_source_file c5ra18724a2.cif
_cod_data_source_block fcp1516-3
_cod_original_sg_symbol_H-M P-1
_cod_database_code 7236005

loop_
_symmetry_equiv_pos_as_xyz
'x, y, z'
'-x, -y, -z'

loop_
_atom_site_label
_atom_site_type_symbol
_atom_site_fract_x
_atom_site_fract_y
_atom_site_fract_z
_atom_site_U_iso_or_equiv
_atom_site_adp_type
_atom_site_occupancy
_atom_site_symmetry_multiplicity
_atom_site_calc_flag
_atom_site_refinement_flags
C1 C 0.4665(2) 0.40185(19) 0.77798(17) 0.0306(4) Uani 1 1 d .
C19 C 0.3121(2) 0.35399(18) 0.84411(18) 0.0308(5) Uani 1 1 d .
C8 C 0.5689(2) 0.27444(19) 0.76869(18) 0.0303(4) Uani 1 1 d .
C14 C 0.4162(2) 0.67927(19) 0.73508(18) 0.0325(5) Uani 1 1 d .
C2 C 0.5148(2) 0.54671(19) 0.73321(17) 0.0316(5) Uani 1 1 d .
C3 C 0.6741(2) 0.58685(19) 0.67879(18) 0.0332(5) Uani 1 1 d .
C13 C 0.5991(2) 0.15973(19) 0.87758(19) 0.0349(5) Uani 1 1 d .
H13A H 0.5508 0.1613 0.9566 0.042 Uiso 1 1 calc R
C24 C 0.2327(2) 0.26023(19) 0.80717(19) 0.0345(5) Uani 1 1 d .
H24A H 0.2755 0.2326 0.7375 0.041 Uiso 1 1 calc R
C17 C 0.2003(2) 0.8358(2) 0.68846(19) 0.0400(5) Uani 1 1 d .
H17A H 0.1087 0.8526 0.6557 0.048 Uiso 1 1 calc R
C20 C 0.2479(2) 0.3903(2) 0.94798(19) 0.0383(5) Uani 1 1 d .
H20A H 0.3002 0.4531 0.9755 0.046 Uiso 1 1 calc R
C4 C 0.7913(2) 0.5145(2) 0.7416(2) 0.0395(5) Uani 1 1 d .
H4A H 0.7720 0.4357 0.8210 0.047 Uiso 1 1 calc R
N2 N 0.2420(2) 0.93846(18) 0.73223(17) 0.0440(5) Uani 1 1 d .
C18 C 0.2820(2) 0.7076(2) 0.68806(18) 0.0340(5) Uani 1 1 d .
H18A H 0.2465 0.6391 0.6558 0.041 Uiso 1 1 calc R
C9 C 0.6376(2) 0.2675(2) 0.65444(19) 0.0394(5) Uani 1 1 d .
H9A H 0.6174 0.3438 0.5787 0.047 Uiso 1 1 calc R
C12 C 0.6980(2) 0.0434(2) 0.8732(2) 0.0400(5) Uani 1 1 d .
H12A H 0.7185 -0.0333 0.9486 0.048 Uiso 1 1 calc R
N1 N 0.9731(2) 0.6671(2) 0.57594(18) 0.0517(5) Uani 1 1 d .
C15 C 0.4604(2) 0.7853(2) 0.7797(2) 0.0432(5) Uani 1 1 d .
H15A H 0.5522 0.7721 0.8120 0.052 Uiso 1 1 calc R
C23 C 0.0924(2) 0.2065(2) 0.8703(2) 0.0417(5) Uani 1 1 d .
H23A H 0.0390 0.1443 0.8429 0.050 Uiso 1 1 calc R
C11 C 0.7666(2) 0.0389(2) 0.7592(2) 0.0450(6) Uani 1 1 d .
H11A H 0.8351 -0.0405 0.7558 0.054 Uiso 1 1 calc R
C22 C 0.0305(2) 0.2441(2) 0.9732(2) 0.0456(6) Uani 1 1 d .
H22A H -0.0652 0.2070 1.0173 0.055 Uiso 1 1 calc R
C7 C 0.7113(2) 0.7020(2) 0.5637(2) 0.0435(5) Uani 1 1 d .
H7A H 0.6352 0.7566 0.5177 0.052 Uiso 1 1 calc R
C21 C 0.1082(2) 0.3355(2) 1.0117(2) 0.0445(5) Uani 1 1 d .
H21A H 0.0656 0.3612 1.0824 0.053 Uiso 1 1 calc R
C5 C 0.9358(2) 0.5581(2) 0.6874(2) 0.0466(6) Uani 1 1 d .
H5A H 1.0142 0.5074 0.7323 0.056 Uiso 1 1 calc R
C16 C 0.3711(2) 0.9096(2) 0.7773(2) 0.0464(6) Uani 1 1 d .
H16A H 0.4036 0.9793 0.8098 0.056 Uiso 1 1 calc R
C10 C 0.7358(2) 0.1496(2) 0.6502(2) 0.0482(6) Uani 1 1 d .
H10A H 0.7820 0.1454 0.5715 0.058 Uiso 1 1 calc R
C6 C 0.8596(2) 0.7365(2) 0.5165(2) 0.0504(6) Uani 1 1 d .
H6A H 0.8824 0.8144 0.4369 0.061 Uiso 1 1 calc R

loop_
_atom_site_aniso_label
_atom_site_aniso_U_11
_atom_site_aniso_U_22
_atom_site_aniso_U_33
_atom_site_aniso_U_23
_atom_site_aniso_U_13
_atom_site_aniso_U_12
C1 0.0309(11) 0.0286(9) 0.0320(11) -0.0095(8) -0.0066(8) -0.0006(7)
C19 0.0312(11) 0.0224(9) 0.0365(11) -0.0079(8) -0.0057(9) 0.0026(7)
C8 0.0258(10) 0.0274(9) 0.0380(11) -0.0117(8) -0.0034(8) -0.0046(7)
C14 0.0332(11) 0.0258(9) 0.0366(11) -0.0079(8) -0.0063(9) -0.0022(8)
C2 0.0303(11) 0.0286(9) 0.0354(11) -0.0088(8) -0.0092(8) -0.0008(8)
C3 0.0319(11) 0.0287(9) 0.0406(12) -0.0121(9) -0.0093(9) -0.0022(8)
C13 0.0342(11) 0.0325(10) 0.0352(11) -0.0092(9) -0.0034(9) -0.0016(8)
C24 0.0350(12) 0.0293(9) 0.0387(12) -0.0110(8) -0.0074(9) 0.0022(8)
C17 0.0367(12) 0.0397(11) 0.0442(13) -0.0145(10) -0.0105(10) 0.0046(9)
C20 0.0409(13) 0.0316(10) 0.0428(12) -0.0145(9) -0.0058(10) 0.0027(9)
C4 0.0344(12) 0.0332(10) 0.0449(13) -0.0038(9) -0.0103(10) -0.0053(8)
N2 0.0479(12) 0.0367(9) 0.0507(11) -0.0183(8) -0.0128(9) 0.0068(8)
C18 0.0318(11) 0.0325(10) 0.0386(12) -0.0133(9) -0.0057(9) -0.0012(8)
C9 0.0421(12) 0.0356(10) 0.0365(12) -0.0092(9) -0.0044(9) 0.0019(9)
C12 0.0356(12) 0.0325(10) 0.0440(13) -0.0040(9) -0.0068(10) 0.0019(8)
N1 0.0396(11) 0.0528(11) 0.0534(12) -0.0046(9) -0.0095(9) -0.0112(9)
C15 0.0454(13) 0.0341(10) 0.0561(14) -0.0176(10) -0.0209(11) 0.0019(9)
C23 0.0310(12) 0.0361(10) 0.0538(14) -0.0100(10) -0.0076(10) -0.0031(8)
C11 0.0356(12) 0.0385(11) 0.0564(15) -0.0157(11) -0.0005(10) 0.0074(9)
C22 0.0311(12) 0.0409(11) 0.0517(14) -0.0039(10) 0.0001(10) 0.0022(9)
C7 0.0380(12) 0.0405(11) 0.0462(13) -0.0045(10) -0.0137(10) -0.0043(9)
C21 0.0444(13) 0.0402(11) 0.0406(12) -0.0100(10) 0.0035(10) 0.0062(10)
C5 0.0332(12) 0.0430(11) 0.0565(15) -0.0058(11) -0.0119(11) -0.0059(9)
C16 0.0561(15) 0.0344(11) 0.0563(14) -0.0202(10) -0.0212(12) 0.0028(10)
C10 0.0475(14) 0.0493(12) 0.0455(14) -0.0200(11) 0.0038(11) 0.0066(10)
C6 0.0446(14) 0.0502(13) 0.0454(14) 0.0002(11) -0.0102(11) -0.0133(11)

loop_
_atom_type_symbol
_atom_type_description
_atom_type_scat_dispersion_real
_atom_type_scat_dispersion_imag
_atom_type_scat_source
C C 0.0033 0.0016 'International Tables Vol C Tables 4.2.6.8 and 6.1.1.4'
H H 0.0000 0.0000 'International Tables Vol C Tables 4.2.6.8 and 6.1.1.4'
N N 0.0061 0.0033 'International Tables Vol C Tables 4.2.6.8 and 6.1.1.4'

loop_
_geom_angle_atom_site_label_1
_geom_angle_atom_site_label_2
_geom_angle_atom_site_label_3
_geom_angle
C2 C1 C8 121.36(16)
C2 C1 C19 124.15(16)
C8 C1 C19 114.45(14)
C20 C19 C24 118.13(17)
C20 C19 C1 122.33(16)
C24 C19 C1 119.37(16)
C9 C8 C13 118.31(16)
C9 C8 C1 122.24(17)
C13 C8 C1 119.44(17)
C18 C14 C15 116.60(16)
C18 C14 C2 123.00(15)
C15 C14 C2 120.33(17)
C1 C2 C14 123.73(17)
C1 C2 C3 122.07(15)
C14 C2 C3 114.20(14)
C4 C3 C7 116.89(18)
C4 C3 C2 121.98(17)
C7 C3 C2 121.11(17)
C12 C13 C8 121.23(18)
C23 C24 C19 121.26(18)
N2 C17 C18 124.16(19)
C21 C20 C19 120.58(19)
C5 C4 C3 119.31(19)
C16 N2 C17 115.61(16)
C17 C18 C14 119.54(17)
C8 C9 C10 120.36(19)
C11 C12 C13 119.79(19)
C5 N1 C6 115.90(19)
C16 C15 C14 119.90(19)
C24 C23 C22 119.67(19)
C10 C11 C12 119.93(18)
C21 C22 C23 119.78(19)
C6 C7 C3 119.54(19)
C22 C21 C20 120.56(19)
N1 C5 C4 124.4(2)
N2 C16 C15 124.18(18)
C11 C10 C9 120.3(2)
N1 C6 C7 124.0(2)

loop_
_geom_bond_atom_site_label_1
_geom_bond_atom_site_label_2
_geom_bond_distance
C1 C2 1.353(2)
C1 C8 1.495(2)
C1 C19 1.495(3)
C19 C20 1.392(3)
C19 C24 1.395(3)
C8 C9 1.386(3)
C8 C13 1.389(3)
C14 C18 1.386(3)
C14 C15 1.388(3)
C14 C2 1.494(2)
C2 C3 1.493(3)
C3 C4 1.387(3)
C3 C7 1.389(3)
C13 C12 1.382(3)
C24 C23 1.387(3)
C17 N2 1.344(2)
C17 C18 1.378(2)
C20 C21 1.386(3)
C4 C5 1.377(3)
N2 C16 1.332(3)
C9 C10 1.390(3)
C12 C11 1.375(3)
N1 C5 1.336(3)
N1 C6 1.335(3)
C15 C16 1.376(3)
C23 C22 1.383(3)
C11 C10 1.375(3)
C22 C21 1.379(3)
C7 C6 1.379(3)
